data_2011975
loop_
_publ_author_name
'Cannon, Debbie'
'Low, John N.'
'McWilliam, Susan A.'
'Skakle, Janet M. S.'
'Wardell, James L.'
'Glidewell, Christopher'

_publ_section_title
;
 Soft C---H&#x00B7;&#x00B7;&#x00B7;O hydrogen bonds in methyl
 2,4-dinitrobenzenesulfenate: sheets built from
 <i>R</i>~<b>2~</b>^<b>2^</b>(10) and <i>R</i>~<b>6~</b>^<b>6^</b>(42)
 rings
;
_journal_issue 5
_journal_name_full 'Acta Crystallographica Section C'
_journal_page_first 600
_journal_page_last 603
_journal_paper_doi 10.1107/S0108270101002852
_journal_volume 57
_journal_year 2001
_chemical_formula_moiety 'C7 H6 N2 O5 S'
_chemical_formula_sum 'C7 H6 N2 O5 S'
_chemical_formula_weight 230.20
_chemical_name_systematic
;
Methyl 2,4-dinitrobenzenesulfenate
;
_space_group_IT_number 14
_symmetry_cell_setting monoclinic
_symmetry_space_group_name_Hall '-P 2yn'
_symmetry_space_group_name_H-M 'P 1 21/n 1'
_cell_angle_alpha 90
_cell_angle_beta 97.1830(10)
_cell_angle_gamma 90
_cell_formula_units_Z 4
_cell_length_a 4.0413(2)
_cell_length_b 16.6702(10)
_cell_length_c 14.0749(8)
_cell_measurement_reflns_used 2643
_cell_measurement_temperature 295(2)
_cell_measurement_theta_max 29.74
_cell_measurement_theta_min 2.85
_cell_volume 940.77(9)
_computing_cell_refinement 'SAINT (Bruker, 1997)'
_computing_data_collection 'SMART (Bruker, 1997)'
_computing_data_reduction SAINT
_computing_molecular_graphics 'PLATON (Spek, 2000)'
_computing_publication_material 'SHELXL97  and PRPKAPPA (Ferguson, 1999)'
_computing_structure_refinement 'SHELXL97 (Sheldrick, 1997)'
_computing_structure_solution 'SHELXS97 (Sheldrick, 1997)'
_diffrn_ambient_temperature 295(2)
_diffrn_measured_fraction_theta_full .985
_diffrn_measured_fraction_theta_max .985
_diffrn_measurement_device_type 'Bruker SMART area CCD detector'
_diffrn_measurement_method \f-\w
_diffrn_radiation_monochromator graphite
_diffrn_radiation_source 'fine-focus sealed tube'
_diffrn_radiation_type MoK\a
_diffrn_radiation_wavelength .71073
_diffrn_reflns_av_R_equivalents .036
_diffrn_reflns_av_sigmaI/netI .037
_diffrn_reflns_limit_h_max 5
_diffrn_reflns_limit_h_min -6
_diffrn_reflns_limit_k_max 25
_diffrn_reflns_limit_k_min -12
_diffrn_reflns_limit_l_max 19
_diffrn_reflns_limit_l_min -21
_diffrn_reflns_number 9619
_diffrn_reflns_theta_full 32.6
_diffrn_reflns_theta_max 32.6
_diffrn_reflns_theta_min 1.9
_exptl_absorpt_coefficient_mu .348
_exptl_absorpt_correction_T_max .934
_exptl_absorpt_correction_T_min .903
_exptl_absorpt_correction_type multi-scan
_exptl_absorpt_process_details '(SADABS; Bruker, 1997)'
_exptl_crystal_colour yellow
_exptl_crystal_density_diffrn 1.625
_exptl_crystal_density_method 'not measured'
_exptl_crystal_description block
_exptl_crystal_F_000 472
_exptl_crystal_size_max .30
_exptl_crystal_size_mid .20
_exptl_crystal_size_min .20
_refine_diff_density_max .40
_refine_diff_density_min -.29
_refine_ls_extinction_method none
_refine_ls_goodness_of_fit_ref .90
_refine_ls_hydrogen_treatment constr
_refine_ls_matrix_type full
_refine_ls_number_parameters 137
_refine_ls_number_reflns 3370
_refine_ls_number_restraints 0
_refine_ls_restrained_S_all .90
_refine_ls_R_factor_all .087
_refine_ls_R_factor_gt .049
_refine_ls_shift/su_max .001
_refine_ls_shift/su_mean .000
_refine_ls_structure_factor_coef Fsqd
_refine_ls_weighting_details 'w = 1/[\s^2^(Fo^2^)+(0.0836P)^2^] where P=(Fo^2^+2Fc^2^)/3'
_refine_ls_weighting_scheme calc
_refine_ls_wR_factor_ref .141
_reflns_number_gt 1920
_reflns_number_total 3370
_reflns_threshold_expression I>2\s(I)
_cod_data_source_file gg1044.cif
_cod_data_source_block I
_cod_original_sg_symbol_H-M 'P 21/n'
_cod_database_code 2011975
_cod_database_fobs_code 2011975

loop_
_symmetry_equiv_pos_as_xyz
'x, y, z'
'x+1/2, -y+1/2, z+1/2'
'-x, -y, -z'
'-x-1/2, y-1/2, -z-1/2'

loop_
_atom_site_label
_atom_site_fract_x
_atom_site_fract_y
_atom_site_fract_z
_atom_site_U_iso_or_equiv
_atom_site_adp_type
_atom_site_calc_flag
_atom_site_refinement_flags
_atom_site_occupancy
_atom_site_disorder_assembly
_atom_site_disorder_group
_atom_site_type_symbol
C1 -.1474(3) .76321(10) .51697(10) .0401(3) Uani d . 1 . . C
S1 -.29309(10) .85383(3) .46521(3) .05327(16) Uani d . 1 . . S
O1 -.4346(3) .89634(8) .55651(10) .0618(4) Uani d . 1 . . O
C7 -.1966(6) .94450(13) .61738(16) .0692(6) Uani d . 1 . . C
C2 .0124(4) .70494(10) .46748(10) .0422(3) Uani d . 1 . . C
N2 .0589(4) .71954(10) .36886(9) .0545(4) Uani d . 1 . . N
O21 -.0662(4) .78125(10) .33211(8) .0665(4) Uani d . 1 . . O
O22 .2229(5) .67316(11) .32747(10) .0921(6) Uani d . 1 . . O
C3 .1306(4) .63358(10) .50802(11) .0445(4) Uani d . 1 . . C
C4 .0846(4) .61974(10) .60154(11) .0438(3) Uani d . 1 . . C
N4 .2140(4) .54539(10) .64745(11) .0600(4) Uani d . 1 . . N
O41 .3590(5) .49897(10) .60188(14) .0920(5) Uani d . 1 . . O
O42 .1735(5) .53473(11) .73044(12) .0984(6) Uani d . 1 . . O
C5 -.0760(4) .67448(11) .65373(10) .0463(4) Uani d . 1 . . C
C6 -.1897(4) .74511(11) .61237(10) .0451(4) Uani d . 1 . . C
H71 -.0015 .9131 .6377 .104 Uiso calc R 1 . . H
H72 -.2952 .9619 .6724 .104 Uiso calc R 1 . . H
H73 -.1352 .9904 .5823 .104 Uiso calc R 1 . . H
H3 .2373 .5962 .4733 .053 Uiso calc R 1 . . H
H5 -.1066 .6633 .7168 .056 Uiso calc R 1 . . H
H6 -.2968 .7818 .6479 .054 Uiso calc R 1 . . H

loop_
_atom_site_aniso_label
_atom_site_aniso_U_11
_atom_site_aniso_U_22
_atom_site_aniso_U_33
_atom_site_aniso_U_12
_atom_site_aniso_U_13
_atom_site_aniso_U_23
C1 .0337(7) .0512(9) .0349(6) -.0043(6) .0021(5) -.0028(6)
S1 .0496(2) .0592(3) .0499(2) .00549(19) .00178(17) .00340(19)
O1 .0497(6) .0645(8) .0723(8) .0088(6) .0121(6) -.0067(7)
C7 .0762(13) .0595(12) .0748(13) -.0020(10) .0211(11) -.0164(10)
C2 .0409(7) .0568(9) .0296(6) -.0064(7) .0064(5) -.0038(6)
N2 .0602(9) .0712(10) .0333(6) -.0015(7) .0111(6) -.0011(6)
O21 .0737(9) .0853(10) .0399(6) .0071(7) .0049(6) .0121(6)
O22 .1339(15) .1009(13) .0502(7) .0296(11) .0456(9) -.0002(8)
C3 .0447(8) .0489(9) .0409(7) -.0031(7) .0094(6) -.0062(6)
C4 .0425(7) .0484(9) .0403(7) -.0072(6) .0046(6) .0016(6)
N4 .0616(9) .0586(10) .0601(9) -.0031(8) .0081(7) .0094(8)
O41 .1170(13) .0693(10) .0941(11) .0315(10) .0303(10) .0129(9)
O42 .1372(16) .0921(13) .0704(10) .0226(11) .0310(11) .0377(9)
C5 .0470(8) .0607(10) .0316(6) -.0096(7) .0064(6) -.0020(6)
C6 .0441(8) .0552(10) .0371(7) -.0032(7) .0097(6) -.0076(6)

loop_
_atom_type_symbol
_atom_type_description
_atom_type_scat_dispersion_real
_atom_type_scat_dispersion_imag
_atom_type_scat_source
C C .0033 .0016 'International Tables Vol C Tables 4.2.6.8 and 6.1.1.4'
H H .0000 .0000 'International Tables Vol C Tables 4.2.6.8 and 6.1.1.4'
S S .1246 .1234 'International Tables Vol C Tables 4.2.6.8 and 6.1.1.4'
N N .0061 .0033 'International Tables Vol C Tables 4.2.6.8 and 6.1.1.4'
O O .0106 .0060 'International Tables Vol C Tables 4.2.6.8 and 6.1.1.4'

loop_
_geom_angle_atom_site_label_1
_geom_angle_atom_site_label_2
_geom_angle_atom_site_label_3
_geom_angle
_geom_angle_publ_flag
C2 C1 C6 116.41(15) no
C2 C1 S1 123.04(11) no
C6 C1 S1 120.55(13) no
C1 S1 O1 100.38(7) y
S1 O1 C7 115.74(11) y
C1 C2 N2 119.01(15) no
C3 C2 N2 117.59(14) no
C1 C2 C3 123.40(14) no
O21 N2 O22 123.43(15) no
O22 N2 C2 119.89(16) no
O21 N2 C2 116.64(15) no
C2 C3 C4 117.44(15) no
C3 C4 C5 121.84(15) no
C3 C4 N4 118.84(15) no
C5 C4 N4 119.31(14) no
O41 N4 O42 123.56(19) no
O41 N4 C4 118.69(16) no
O42 N4 C4 117.74(17) no
C4 C5 C6 119.80(14) no
C1 C6 C5 121.09(15) no
C2 C3 H3 121.3 no
C4 C3 H3 121.3 no
C4 C5 H5 120.1 no
C6 C5 H5 120.1 no
C5 C6 H6 119.4 no
C1 C6 H6 119.4 no
O1 C7 H71 109.5 no
O1 C7 H72 109.5 no
O1 C7 H73 109.5 no
H71 C7 H72 109.5 no
H72 C7 H73 109.5 no
H73 C7 H71 109.5 no

loop_
_geom_bond_atom_site_label_1
_geom_bond_atom_site_label_2
_geom_bond_site_symmetry_2
_geom_bond_distance
_geom_bond_publ_flag
C1 C2 . 1.399(2) y
C2 C3 . 1.379(2) y
C3 C4 . 1.372(2) y
C4 C5 . 1.383(2) y
C5 C6 . 1.367(2) y
C1 C6 . 1.407(2) y
C2 N2 . 1.4445(19) y
C4 N4 . 1.464(2) y
N2 O21 . 1.231(2) y
N2 O22 . 1.214(2) y
N4 O41 . 1.203(2) y
N4 O42 . 1.213(2) y
C1 S1 . 1.7471(17) y
S1 O1 . 1.6322(13) y
O1 C7 . 1.448(2) y
C3 H3 . .930 no
C5 H5 . .930 no
C6 H6 . .930 no
C7 H71 . .960 no
C7 H72 . .960 no
C7 H73 . .960 no

loop_
_geom_hbond_atom_site_label_D
_geom_hbond_atom_site_label_H
_geom_hbond_atom_site_label_A
_geom_hbond_site_symmetry_A
_geom_hbond_distance_DH
_geom_hbond_distance_HA
_geom_hbond_distance_DA
_geom_hbond_angle_DHA
_geom_hbond_publ_flag
C3 H3 O41 3_666 .93 2.59 3.511(2) 169 y
C7 H72 O42 4_567 .96 2.49 3.405(3) 159 y

loop_
_geom_torsion_atom_site_label_1
_geom_torsion_atom_site_label_2
_geom_torsion_atom_site_label_3
_geom_torsion_atom_site_label_4
_geom_torsion
_geom_torsion_publ_flag
C2 C1 S1 O1 -177.65(13) y
C1 C2 N2 O21 -4.6(2) y
C1 C2 N2 O22 173.38(17) y
C3 C2 N2 O21 175.67(16) no
C3 C2 N2 O22 -6.4(3) no
C1 S1 O1 C7 89.37(14) y
C3 C4 N4 O41 .5(3) y
C3 C4 N4 O42 179.28(17) y
C5 C4 N4 O41 -178.55(18) no
C5 C4 N4 O42 .2(2) no

loop_
_cod_related_entry_id
_cod_related_entry_database
_cod_related_entry_code
1 ChemSpider 276104
